data_4306430
loop_
_publ_author_name
'Timothy J. Boyle'
'Leigh Anna M. Ottley'
'Mark A. Rodriguez'
'Robin M. Sewell'
'Todd M. Alam'
'Sarah K. McIntyre'

_publ_section_title
;
Stepwise Modification of Titanium Alkoxy Chloride Compounds by Pyridine
Carbinol
;
_journal_name_full 'Inorganic Chemistry'
_journal_page_first 10708
_journal_page_last 10717
_journal_paper_doi 10.1021/ic801249b
_journal_volume 47
_journal_year 2008
_chemical_formula_moiety 'C18 H42 Cl2 O6 Ti2'
_chemical_formula_sum 'C18 H42 Cl2 O6 Ti2'
_chemical_formula_weight 521.22
_chemical_name_common '[Ti(OPri)3Cl]2'
_chemical_name_systematic
; 
 ? 
;
_space_group_IT_number 96
_symmetry_cell_setting tetragonal
_symmetry_space_group_name_Hall 'P 4nw 2abw'
_symmetry_space_group_name_H-M 'P 43 21 2'
_atom_sites_solution_hydrogens geom
_atom_sites_solution_primary direct
_atom_sites_solution_secondary difmap
_audit_creation_method SHELXL-97
_cell_angle_alpha 90.00
_cell_angle_beta 90.00
_cell_angle_gamma 90.00
_cell_formula_units_Z 4
_cell_length_a 11.4911(12)
_cell_length_b 11.4911(12)
_cell_length_c 21.426(4)
_cell_measurement_reflns_used 6528
_cell_measurement_temperature 161(2)
_cell_measurement_theta_max 21.99
_cell_measurement_theta_min 2.51
_cell_volume 2829.2(7)
_computing_cell_refinement 'Bruker SMART'
_computing_data_collection 'Bruker SMART'
_computing_data_reduction 'Bruker SAINT'
_computing_molecular_graphics 'Bruker SHELXTL'
_computing_publication_material 'Bruker SHELXTL'
_computing_structure_refinement 'SHELXL-97 (Sheldrick, 1997)'
_computing_structure_solution 'SHELXS-97 (Sheldrick, 1990)'
_diffrn_ambient_temperature 161(2)
_diffrn_measured_fraction_theta_full 0.998
_diffrn_measured_fraction_theta_max 0.998
_diffrn_measurement_device_type 'CCD area detector'
_diffrn_measurement_method 'phi and omega scans'
_diffrn_radiation_monochromator graphite
_diffrn_radiation_source 'fine-focus sealed tube'
_diffrn_radiation_type MoK\a
_diffrn_radiation_wavelength 0.71073
_diffrn_reflns_av_R_equivalents 0.0729
_diffrn_reflns_av_sigmaI/netI 0.0367
_diffrn_reflns_limit_h_max 13
_diffrn_reflns_limit_h_min -13
_diffrn_reflns_limit_k_max 13
_diffrn_reflns_limit_k_min -13
_diffrn_reflns_limit_l_max 25
_diffrn_reflns_limit_l_min -25
_diffrn_reflns_number 20178
_diffrn_reflns_theta_full 25.43
_diffrn_reflns_theta_max 25.43
_diffrn_reflns_theta_min 2.01
_exptl_absorpt_coefficient_mu 0.778
_exptl_absorpt_correction_T_max 0.792
_exptl_absorpt_correction_T_min 0.633
_exptl_absorpt_correction_type empirical
_exptl_absorpt_process_details SADABS
_exptl_crystal_colour colorless
_exptl_crystal_density_diffrn 1.224
_exptl_crystal_density_meas ?
_exptl_crystal_density_method .
_exptl_crystal_description irregular
_exptl_crystal_F_000 1104
_exptl_crystal_size_max 0.4
_exptl_crystal_size_mid 0.35
_exptl_crystal_size_min 0.30
_refine_diff_density_max 0.288
_refine_diff_density_min -0.224
_refine_diff_density_rms 0.056
_refine_ls_abs_structure_details 'Flack H D (1983), Acta Cryst. A39, 876-881'
_refine_ls_abs_structure_Flack -0.03(5)
_refine_ls_extinction_method none
_refine_ls_goodness_of_fit_ref 1.089
_refine_ls_hydrogen_treatment constr
_refine_ls_matrix_type full
_refine_ls_number_parameters 133
_refine_ls_number_reflns 2613
_refine_ls_number_restraints 0
_refine_ls_restrained_S_all 1.089
_refine_ls_R_factor_all 0.0452
_refine_ls_R_factor_gt 0.0402
_refine_ls_shift/su_max 0.005
_refine_ls_shift/su_mean 0.001
_refine_ls_structure_factor_coef Fsqd
_refine_ls_weighting_details constr
_refine_ls_weighting_scheme calc
_refine_ls_wR_factor_gt 0.1023
_refine_ls_wR_factor_ref 0.1073
_reflns_number_gt 2390
_reflns_number_total 2613
_reflns_threshold_expression >2sigma(I)
_cod_data_source_file ic801249b_si_001_1.cif
_cod_data_source_block 6ag071s
_cod_depositor_comments
;
The following automatic conversions were performed:
'_symmetry_cell_setting' value 'Tetragonal' changed to 'tetragonal'
according to '/home/saulius/struct/CIF-dictionaries/cif_core.dic'
dictionary named 'cif_core.dic' version 2.4.1 from 2010-06-29.

Automatic conversion script
Id: cif_fix_enum 1527 2010-12-29 10:47:43Z saulius 
;
_cod_database_code 4306430

loop_
_symmetry_equiv_pos_as_xyz
'x, y, z'
'-x, -y, z+1/2'
'-y+1/2, x+1/2, z+3/4'
'y+1/2, -x+1/2, z+1/4'
'-x+1/2, y+1/2, -z+3/4'
'x+1/2, -y+1/2, -z+1/4'
'y, x, -z'
'-y, -x, -z+1/2'

loop_
_atom_site_label
_atom_site_type_symbol
_atom_site_fract_x
_atom_site_fract_y
_atom_site_fract_z
_atom_site_U_iso_or_equiv
_atom_site_adp_type
_atom_site_occupancy
_atom_site_symmetry_multiplicity
_atom_site_calc_flag
_atom_site_refinement_flags
_atom_site_disorder_assembly
_atom_site_disorder_group
Ti1 Ti 0.87535(4) 1.06573(4) 0.02004(3) 0.04604(17) Uani 1 1 d . . .
O1 O 0.8329(2) 1.1395(2) 0.08791(13) 0.0730(7) Uani 1 1 d . . .
O2 O 0.98795(17) 0.96188(16) 0.05554(8) 0.0457(5) Uani 1 1 d . . .
O3 O 0.74491(17) 0.99577(19) -0.00147(13) 0.0660(6) Uani 1 1 d . . .
C1 C 0.6250(3) 0.9830(3) 0.0157(2) 0.0763(11) Uani 1 1 d . . .
H1 H 0.6151 1.0153 0.0587 0.092 Uiso 1 1 calc R . .
C2 C 0.5964(4) 0.8586(4) 0.0178(4) 0.153(3) Uani 1 1 d . . .
H2A H 0.6053 0.8249 -0.0240 0.230 Uiso 1 1 calc R . .
H2B H 0.5158 0.8487 0.0318 0.230 Uiso 1 1 calc R . .
H2C H 0.6490 0.8190 0.0469 0.230 Uiso 1 1 calc R . .
C3 C 0.5548(4) 1.0512(5) -0.0261(3) 0.134(3) Uani 1 1 d . . .
H3A H 0.5769 1.1333 -0.0227 0.201 Uiso 1 1 calc R . .
H3B H 0.4726 1.0422 -0.0150 0.201 Uiso 1 1 calc R . .
H3C H 0.5671 1.0245 -0.0691 0.201 Uiso 1 1 calc R . .
C4 C 0.9990(4) 0.9144(4) 0.11843(16) 0.0717(10) Uani 1 1 d . . .
H4 H 1.0509 0.8447 0.1159 0.086 Uiso 1 1 calc R . .
C5 C 0.8824(5) 0.8740(5) 0.1414(2) 0.1050(16) Uani 1 1 d . . .
H5A H 0.8319 0.9414 0.1484 0.158 Uiso 1 1 calc R . .
H5B H 0.8923 0.8313 0.1807 0.158 Uiso 1 1 calc R . .
H5C H 0.8470 0.8227 0.1102 0.158 Uiso 1 1 calc R . .
C6 C 1.0585(5) 1.0031(5) 0.15954(18) 0.1078(17) Uani 1 1 d . . .
H6A H 1.1345 1.0229 0.1418 0.162 Uiso 1 1 calc R . .
H6B H 1.0691 0.9706 0.2014 0.162 Uiso 1 1 calc R . .
H6C H 1.0104 1.0734 0.1621 0.162 Uiso 1 1 calc R . .
C7 C 0.7938(6) 1.2387(5) 0.1228(3) 0.132(2) Uani 1 1 d . . .
H7 H 0.7498 1.2807 0.0894 0.158 Uiso 1 1 calc R . .
C8 C 0.7022(5) 1.2125(6) 0.1634(3) 0.130(2) Uani 1 1 d . . .
H8A H 0.7268 1.1514 0.1925 0.195 Uiso 1 1 calc R . .
H8B H 0.6350 1.1852 0.1393 0.195 Uiso 1 1 calc R . .
H8C H 0.6806 1.2824 0.1869 0.195 Uiso 1 1 calc R . .
C9 C 0.8782(6) 1.3211(6) 0.1358(4) 0.168(4) Uani 1 1 d . . .
H9A H 0.8408 1.3945 0.1476 0.252 Uiso 1 1 calc R . .
H9B H 0.9265 1.3335 0.0987 0.252 Uiso 1 1 calc R . .
H9C H 0.9270 1.2936 0.1703 0.252 Uiso 1 1 calc R . .
Cl1 Cl 0.90335(9) 1.23928(7) -0.03269(5) 0.0750(3) Uani 1 1 d . . .

loop_
_atom_site_aniso_label
_atom_site_aniso_U_11
_atom_site_aniso_U_22
_atom_site_aniso_U_33
_atom_site_aniso_U_23
_atom_site_aniso_U_13
_atom_site_aniso_U_12
Ti1 0.0382(3) 0.0362(3) 0.0638(3) 0.0042(2) 0.0072(2) 0.0011(2)
O1 0.0761(17) 0.0541(14) 0.0889(17) -0.0099(13) 0.0327(14) 0.0026(12)
O2 0.0493(11) 0.0420(11) 0.0458(10) 0.0062(8) -0.0002(9) 0.0025(8)
O3 0.0352(11) 0.0584(13) 0.1042(18) 0.0047(13) 0.0036(11) -0.0048(9)
C1 0.0362(16) 0.067(2) 0.126(3) 0.012(2) 0.008(2) -0.0024(15)
C2 0.056(3) 0.085(3) 0.319(10) 0.040(5) 0.011(4) -0.022(2)
C3 0.051(2) 0.148(5) 0.203(7) 0.070(5) -0.015(4) 0.004(3)
C4 0.086(3) 0.072(2) 0.0576(19) 0.0268(17) 0.0059(18) 0.001(2)
C5 0.101(3) 0.109(4) 0.105(3) 0.058(3) 0.031(3) 0.006(3)
C6 0.144(5) 0.132(4) 0.0475(18) 0.004(2) -0.016(3) -0.007(4)
C7 0.129(5) 0.097(4) 0.170(5) -0.058(4) 0.076(4) 0.002(4)
C8 0.110(4) 0.145(5) 0.136(4) -0.048(4) 0.063(4) -0.011(4)
C9 0.122(5) 0.121(5) 0.261(9) -0.116(6) 0.080(6) -0.045(4)
Cl1 0.0807(6) 0.0431(4) 0.1013(7) 0.0204(4) 0.0118(5) 0.0033(4)

loop_
_atom_type_symbol
_atom_type_description
_atom_type_scat_dispersion_real
_atom_type_scat_dispersion_imag
_atom_type_scat_source
C C 0.0033 0.0016 'International Tables Vol C Tables 4.2.6.8 and 6.1.1.4'
H H 0.0000 0.0000 'International Tables Vol C Tables 4.2.6.8 and 6.1.1.4'
O O 0.0106 0.0060 'International Tables Vol C Tables 4.2.6.8 and 6.1.1.4'
Cl Cl 0.1484 0.1585 'International Tables Vol C Tables 4.2.6.8 and 6.1.1.4'
Ti Ti 0.2776 0.4457 'International Tables Vol C Tables 4.2.6.8 and 6.1.1.4'

loop_
_geom_angle_atom_site_label_1
_geom_angle_atom_site_label_2
_geom_angle_atom_site_label_3
_geom_angle
_geom_angle_site_symmetry_1
_geom_angle_site_symmetry_3
_geom_angle_publ_flag
O1 Ti1 O3 101.60(13) . . ?
O1 Ti1 O2 99.19(11) . . ?
O3 Ti1 O2 113.19(10) . . ?
O1 Ti1 O2 167.84(11) . 7 ?
O3 Ti1 O2 90.39(10) . 7 ?
O2 Ti1 O2 73.83(8) . 7 ?
O1 Ti1 Cl1 91.54(9) . . ?
O3 Ti1 Cl1 112.56(9) . . ?
O2 Ti1 Cl1 129.50(7) . . ?
O2 Ti1 Cl1 85.67(6) 7 . ?
O1 Ti1 Ti1 137.83(10) . 7 ?
O3 Ti1 Ti1 101.46(8) . 7 ?
O2 Ti1 Ti1 38.95(6) . 7 ?
O2 Ti1 Ti1 35.03(5) 7 7 ?
Cl1 Ti1 Ti1 111.21(3) . 7 ?
C7 O1 Ti1 154.6(4) . . ?
C4 O2 Ti1 131.1(2) . . ?
C4 O2 Ti1 119.9(2) . 7 ?
Ti1 O2 Ti1 106.02(8) . 7 ?
C1 O3 Ti1 142.9(3) . . ?
O3 C1 C3 108.9(4) . . ?
O3 C1 C2 108.8(3) . . ?
C3 C1 C2 115.1(5) . . ?
O3 C1 H1 107.9 . . ?
C3 C1 H1 107.9 . . ?
C2 C1 H1 107.9 . . ?
C1 C2 H2A 109.5 . . ?
C1 C2 H2B 109.5 . . ?
H2A C2 H2B 109.5 . . ?
C1 C2 H2C 109.5 . . ?
H2A C2 H2C 109.5 . . ?
H2B C2 H2C 109.5 . . ?
C1 C3 H3A 109.5 . . ?
C1 C3 H3B 109.5 . . ?
H3A C3 H3B 109.5 . . ?
C1 C3 H3C 109.5 . . ?
H3A C3 H3C 109.5 . . ?
H3B C3 H3C 109.5 . . ?
O2 C4 C5 110.0(3) . . ?
O2 C4 C6 109.0(3) . . ?
C5 C4 C6 115.0(4) . . ?
O2 C4 H4 107.6 . . ?
C5 C4 H4 107.6 . . ?
C6 C4 H4 107.6 . . ?
C4 C5 H5A 109.5 . . ?
C4 C5 H5B 109.5 . . ?
H5A C5 H5B 109.5 . . ?
C4 C5 H5C 109.5 . . ?
H5A C5 H5C 109.5 . . ?
H5B C5 H5C 109.5 . . ?
C4 C6 H6A 109.5 . . ?
C4 C6 H6B 109.5 . . ?
H6A C6 H6B 109.5 . . ?
C4 C6 H6C 109.5 . . ?
H6A C6 H6C 109.5 . . ?
H6B C6 H6C 109.5 . . ?
C9 C7 C8 123.3(6) . . ?
C9 C7 O1 115.4(5) . . ?
C8 C7 O1 112.9(5) . . ?
C9 C7 H7 99.7 . . ?
C8 C7 H7 99.7 . . ?
O1 C7 H7 99.7 . . ?
C7 C8 H8A 109.5 . . ?
C7 C8 H8B 109.5 . . ?
H8A C8 H8B 109.5 . . ?
C7 C8 H8C 109.5 . . ?
H8A C8 H8C 109.5 . . ?
H8B C8 H8C 109.5 . . ?
C7 C9 H9A 109.5 . . ?
C7 C9 H9B 109.5 . . ?
H9A C9 H9B 109.5 . . ?
C7 C9 H9C 109.5 . . ?
H9A C9 H9C 109.5 . . ?
H9B C9 H9C 109.5 . . ?

loop_
_geom_bond_atom_site_label_1
_geom_bond_atom_site_label_2
_geom_bond_distance
_geom_bond_site_symmetry_2
_geom_bond_publ_flag
Ti1 O1 1.753(2) . ?
Ti1 O3 1.762(2) . ?
Ti1 O2 1.9177(19) . ?
Ti1 O2 2.100(2) 7 ?
Ti1 Cl1 2.3145(10) . ?
Ti1 Ti1 3.2109(10) 7 ?
O1 C7 1.435(5) . ?
O2 C4 1.459(4) . ?
O2 Ti1 2.100(2) 7 ?
O3 C1 1.433(4) . ?
C1 C3 1.437(6) . ?
C1 C2 1.468(6) . ?
C1 H1 1.0000 . ?
C2 H2A 0.9800 . ?
C2 H2B 0.9800 . ?
C2 H2C 0.9800 . ?
C3 H3A 0.9800 . ?
C3 H3B 0.9800 . ?
C3 H3C 0.9800 . ?
C4 C5 1.501(6) . ?
C4 C6 1.511(6) . ?
C4 H4 1.0000 . ?
C5 H5A 0.9800 . ?
C5 H5B 0.9800 . ?
C5 H5C 0.9800 . ?
C6 H6A 0.9800 . ?
C6 H6B 0.9800 . ?
C6 H6C 0.9800 . ?
C7 C9 1.384(8) . ?
C7 C8 1.399(8) . ?
C7 H7 1.0000 . ?
C8 H8A 0.9800 . ?
C8 H8B 0.9800 . ?
C8 H8C 0.9800 . ?
C9 H9A 0.9800 . ?
C9 H9B 0.9800 . ?
C9 H9C 0.9800 . ?
